data_7031333
loop_
_publ_author_name
'Zehnder, Thomas N.'
'Blacque, Olivier'
'Venkatesan, Koushik'

_publ_section_title
;
 Luminescent monocyclometalated cationic gold(iii) complexes: synthesis,
 photophysical characterization and catalytic investigations.
;
_journal_issue 31
_journal_name_full 'Dalton transactions (Cambridge, England : 2003)'
_journal_page_first 11959
_journal_page_last 11972
_journal_paper_doi 10.1039/c4dt01187b
_journal_volume 43
_journal_year 2014
_chemical_formula_moiety 'C29 H17 Au F9 N2, C F3 O3 S'
_chemical_formula_sum 'C30 H17 Au F12 N2 O3 S'
_chemical_formula_weight 910.50
_chemical_name_systematic
'[2-(pyridin-2-yl-\k<i>N</i>)phenyl-\k<i>C</i>^1^](quinoline)[2,4,6-tris(trifluoromethyl)phenyl]gold(+) trifluoromethanesulfonate(-)'
_space_group_IT_number 2
_symmetry_cell_setting triclinic
_symmetry_space_group_name_Hall '-P 1'
_symmetry_space_group_name_H-M 'P -1'
_atom_sites_solution_hydrogens geom
_atom_sites_solution_primary direct
_atom_sites_solution_secondary difmap
_audit_creation_method SHELXL-97
_audit_update_record
;
2013-10-30 # Formatted by publCIF
;
_cell_angle_alpha 96.293(2)
_cell_angle_beta 97.533(2)
_cell_angle_gamma 100.257(2)
_cell_formula_units_Z 2
_cell_length_a 8.4101(2)
_cell_length_b 11.9807(2)
_cell_length_c 15.0592(5)
_cell_measurement_reflns_used 23168
_cell_measurement_temperature 183(2)
_cell_measurement_theta_max 32.5727
_cell_measurement_theta_min 2.3600
_cell_volume 1466.40(7)
_computing_cell_refinement
;
CrysAlisPro, version 1.171.36.20 ((Agilent Technologies, 2012)
;
_computing_data_collection
;
CrysAlisPro, version 1.171.36.20 (Agilent Technologies, 2012)
;
_computing_data_reduction
;
CrysAlisPro, version 1.171.36.20 (Agilent Technologies, 2012)
;
_computing_molecular_graphics
;
<i>ORTEP-3 for Windows</i> (Farrugia, 1997) and/or <i>Mercury</i> (Macrae et
al., 2006)
;
_computing_publication_material
; 
<i>WinGX</i> (Farrugia, 1999), <i>PLATON for Windows</i> (Spek, 2003) and
<i>publCIF</i> (Westrip, 2010)
;
_computing_structure_refinement ' SHELXL97 (Sheldrick, 2008)'
_computing_structure_solution ' SHELXS97 (Sheldrick, 2008) '
_diffrn_ambient_temperature 183(1)
_diffrn_detector 'Atlas CCD camera on \k goniostat'
_diffrn_detector_area_resol_mean 10.3801
_diffrn_measured_fraction_theta_full 1.000
_diffrn_measured_fraction_theta_max 0.917
_diffrn_measurement_device_type 'Oxford Diffraction SuperNova, dual radiation diffractometer'
_diffrn_measurement_method '\w scans'
_diffrn_radiation_monochromator mirror
_diffrn_radiation_source 'SuperNova (Mo) X-ray Source'
_diffrn_radiation_type 'Mo K\a'
_diffrn_radiation_wavelength 0.71073
_diffrn_reflns_av_R_equivalents 0.0224
_diffrn_reflns_av_sigmaI/netI 0.0223
_diffrn_reflns_limit_h_max 12
_diffrn_reflns_limit_h_min -12
_diffrn_reflns_limit_k_max 17
_diffrn_reflns_limit_k_min -18
_diffrn_reflns_limit_l_max 22
_diffrn_reflns_limit_l_min -22
_diffrn_reflns_number 36143
_diffrn_reflns_theta_full 30.00
_diffrn_reflns_theta_max 32.65
_diffrn_reflns_theta_min 2.36
_diffrn_standards_decay_% 0
_diffrn_standards_number 0
_exptl_absorpt_coefficient_mu 5.202
_exptl_absorpt_correction_T_max 0.881
_exptl_absorpt_correction_T_min 0.498
_exptl_absorpt_correction_type analytical
_exptl_absorpt_process_details
;
CrysAlisPro, Version 1.171.36.20 (Agilent Technologies, 2012)
Analytical numeric absorption correction using a multifaceted crystal
model based on expressions derived by R.C. Clark & J.S. Reid (1995).
;
_exptl_crystal_colour colourless
_exptl_crystal_density_diffrn 2.062
_exptl_crystal_density_method 'not measured'
_exptl_crystal_description plate
_exptl_crystal_F_000 876
_exptl_crystal_size_max 0.25
_exptl_crystal_size_mid 0.10
_exptl_crystal_size_min 0.02
_refine_diff_density_max 3.285
_refine_diff_density_min -1.546
_refine_diff_density_rms 0.126
_refine_ls_extinction_method none
_refine_ls_goodness_of_fit_ref 1.061
_refine_ls_hydrogen_treatment constr
_refine_ls_matrix_type full
_refine_ls_number_parameters 495
_refine_ls_number_reflns 9841
_refine_ls_number_restraints 25
_refine_ls_restrained_S_all 1.064
_refine_ls_R_factor_all 0.0375
_refine_ls_R_factor_gt 0.0327
_refine_ls_shift/su_max 0.003
_refine_ls_shift/su_mean 0.000
_refine_ls_structure_factor_coef Fsqd
_refine_ls_weighting_details 'w=1/[\s^2^(Fo^2^)+(0.0356P)^2^+3.7143P] where P=(Fo^2^+2Fc^2^)/3'
_refine_ls_weighting_scheme calc
_refine_ls_wR_factor_gt 0.0782
_refine_ls_wR_factor_ref 0.0815
_reflns_number_gt 9001
_reflns_number_total 9841
_reflns_threshold_expression >2sigma(I)
_cod_data_source_file c4dt01187b2.cif
_cod_data_source_block 4
_cod_depositor_comments 'Adding full bibliography for 7031331--7031336.cif.'
_cod_original_cell_volume 1466.40(6)
_cod_database_code 7031333

loop_
_symmetry_equiv_pos_as_xyz
'x, y, z'
'-x, -y, -z'

loop_
_atom_site_label
_atom_site_type_symbol
_atom_site_fract_x
_atom_site_fract_y
_atom_site_fract_z
_atom_site_U_iso_or_equiv
_atom_site_adp_type
_atom_site_occupancy
_atom_site_symmetry_multiplicity
_atom_site_calc_flag
_atom_site_refinement_flags
_atom_site_disorder_assembly
_atom_site_disorder_group
C1 C 0.3404(5) 0.6877(4) 0.8665(3) 0.0458(9) Uani 1 1 d . . .
H1 H 0.4097 0.7371 0.9133 0.055 Uiso 1 1 calc R . .
C2 C 0.2022(6) 0.6194(5) 0.8850(4) 0.0603(14) Uani 1 1 d . . .
H2 H 0.1782 0.6222 0.9437 0.072 Uiso 1 1 calc R . .
C3 C 0.1005(6) 0.5474(5) 0.8155(4) 0.0621(15) Uani 1 1 d . . .
H3 H 0.0059 0.5015 0.8268 0.074 Uiso 1 1 calc R . .
C4 C 0.1378(5) 0.5424(4) 0.7286(4) 0.0484(11) Uani 1 1 d . . .
H4 H 0.0696 0.4927 0.6816 0.058 Uiso 1 1 calc R . .
C5 C 0.2789(4) 0.6129(3) 0.7125(3) 0.0334(7) Uani 1 1 d . . .
C6 C 0.3309(4) 0.6193(3) 0.6237(3) 0.0309(6) Uani 1 1 d . . .
C7 C 0.4652(4) 0.7056(3) 0.6190(2) 0.0270(6) Uani 1 1 d . . .
C8 C 0.5209(5) 0.7167(3) 0.5372(2) 0.0337(7) Uani 1 1 d . . .
H8 H 0.6102 0.7736 0.5341 0.040 Uiso 1 1 calc R . .
C9 C 0.4438(5) 0.6429(4) 0.4599(3) 0.0405(8) Uani 1 1 d . . .
H9 H 0.4815 0.6508 0.4052 0.049 Uiso 1 1 calc R . .
C10 C 0.3116(6) 0.5580(4) 0.4640(3) 0.0467(10) Uani 1 1 d . . .
H10 H 0.2599 0.5093 0.4119 0.056 Uiso 1 1 calc R . .
C11 C 0.2558(5) 0.5452(3) 0.5453(3) 0.0420(9) Uani 1 1 d . . .
H11 H 0.1679 0.4870 0.5479 0.050 Uiso 1 1 calc R . .
C12 C 0.6616(6) 0.9995(4) 0.8905(4) 0.0557(12) Uani 1 1 d . . .
H12 H 0.6168 1.0351 0.8441 0.067 Uiso 1 1 calc R . .
C13 C 0.7228(9) 1.0653(6) 0.9745(5) 0.086(2) Uani 1 1 d . . .
H13 H 0.7176 1.1426 0.9833 0.103 Uiso 1 1 calc R . .
C14 C 0.7893(11) 1.0159(7) 1.0427(5) 0.111(3) Uani 1 1 d . . .
H14 H 0.8292 1.0589 1.0990 0.134 Uiso 1 1 calc R . .
C15 C 0.7983(8) 0.8992(6) 1.0285(4) 0.078(2) Uani 1 1 d . . .
C16 C 0.7366(5) 0.8378(4) 0.9414(3) 0.0486(10) Uani 1 1 d . . .
C17 C 0.7491(6) 0.7225(5) 0.9260(3) 0.0494(10) Uani 1 1 d . . .
H17 H 0.7077 0.6798 0.8697 0.059 Uiso 1 1 calc R . .
C18 C 0.8221(7) 0.6724(6) 0.9937(4) 0.0659(15) Uani 1 1 d . . .
H18 H 0.8303 0.5958 0.9831 0.079 Uiso 1 1 calc R . .
C19 C 0.8847(10) 0.7357(8) 1.0792(4) 0.100(3) Uani 1 1 d . . .
H19 H 0.9362 0.7013 1.1241 0.120 Uiso 1 1 calc R . .
C20 C 0.8711(11) 0.8443(9) 1.0961(5) 0.113(3) Uani 1 1 d . . .
H20 H 0.9102 0.8846 1.1535 0.136 Uiso 1 1 calc R . .
C21 C 0.7054(4) 0.9155(3) 0.6842(2) 0.0263(6) Uani 1 1 d . . .
C22 C 0.8698(4) 0.9129(3) 0.6783(2) 0.0265(6) Uani 1 1 d . . .
C23 C 0.9693(4) 1.0007(3) 0.6474(2) 0.0300(6) Uani 1 1 d . . .
H23 H 1.0782 0.9975 0.6444 0.036 Uiso 1 1 calc R . .
C24 C 0.9067(4) 1.0932(3) 0.6208(2) 0.0281(6) Uani 1 1 d . . .
C25 C 0.7441(4) 1.0963(3) 0.6226(2) 0.0300(6) Uani 1 1 d . . .
H25 H 0.7013 1.1575 0.6033 0.036 Uiso 1 1 calc R . .
C26 C 0.6443(4) 1.0081(3) 0.6532(2) 0.0289(6) Uani 1 1 d . . .
C27 C 0.9442(4) 0.8132(3) 0.7038(3) 0.0328(7) Uani 1 1 d . . .
C28 C 1.0149(4) 1.1898(3) 0.5903(3) 0.0382(8) Uani 1 1 d . . .
C29 C 0.4654(4) 1.0146(3) 0.6464(3) 0.0366(8) Uani 1 1 d . . .
Au1 Au 0.560172(14) 0.798556(10) 0.740187(8) 0.02700(4) Uani 1 1 d . . .
F1 F 0.8649(4) 0.7152(2) 0.6582(3) 0.0685(10) Uani 1 1 d . . .
F2 F 0.9443(5) 0.8009(3) 0.7901(2) 0.0711(10) Uani 1 1 d . . .
F3 F 1.0977(3) 0.8235(3) 0.6910(3) 0.0718(10) Uani 1 1 d . . .
F4 F 1.0989(6) 1.2615(4) 0.6579(3) 0.1157(19) Uani 1 1 d . . .
F5 F 1.1257(5) 1.1560(3) 0.5458(3) 0.0832(12) Uani 1 1 d . . .
F6 F 0.9376(4) 1.2483(4) 0.5392(4) 0.1096(19) Uani 1 1 d . . .
F7 F 0.4361(3) 1.1141(2) 0.6248(3) 0.0673(10) Uani 1 1 d . . .
F8 F 0.3719(3) 0.9339(2) 0.58380(19) 0.0503(6) Uani 1 1 d . . .
F9 F 0.4037(3) 1.0003(3) 0.72289(19) 0.0501(6) Uani 1 1 d . . .
N1 N 0.3777(4) 0.6845(3) 0.7817(2) 0.0343(6) Uani 1 1 d . . .
N2 N 0.6642(4) 0.8896(3) 0.8736(2) 0.0411(7) Uani 1 1 d . . .
F10A F 0.4748(11) 0.2534(8) 0.9035(7) 0.092(3) Uani 0.406(4) 1 d PD A 1
F11A F 0.3717(10) 0.3184(13) 0.7874(8) 0.112(7) Uani 0.406(4) 1 d PD A 1
F12A F 0.4815(14) 0.4287(8) 0.9081(8) 0.089(4) Uani 0.406(4) 1 d PD A 1
C30A C 0.4947(9) 0.3381(7) 0.8543(6) 0.065(4) Uani 0.406(4) 1 d PD A 1
O1A O 0.6878(12) 0.4514(7) 0.7662(6) 0.0701(15) Uani 0.406(4) 1 d PD A 1
O2A O 0.8024(12) 0.3859(13) 0.8981(7) 0.0701(15) Uani 0.406(4) 1 d PD A 1
O3A O 0.6871(9) 0.2405(5) 0.7761(5) 0.0701(15) Uani 0.594(4) 1 d PD A 1
S1A S 0.6907(4) 0.3543(3) 0.8151(2) 0.0496(9) Uani 0.406(4) 1 d PD A 1
F10B F 0.6002(8) 0.4932(5) 0.7652(4) 0.0680(15) Uani 0.594(4) 1 d PD A 2
F11B F 0.4056(7) 0.3510(7) 0.7558(6) 0.077(3) Uani 0.594(4) 1 d PD A 2
F12B F 0.4812(9) 0.4686(6) 0.8768(4) 0.0673(19) Uani 0.594(4) 1 d PD A 2
C30B C 0.5335(7) 0.4131(5) 0.8103(4) 0.0447(16) Uani 0.594(4) 1 d PD A 2
O1B O 0.5861(8) 0.2531(6) 0.9018(5) 0.0698(13) Uani 0.594(4) 1 d PD A 2
O2B O 0.8062(8) 0.4090(8) 0.9063(6) 0.0698(13) Uani 0.594(4) 1 d PD A 2
O3B O 0.7321(11) 0.2963(9) 0.7656(5) 0.0698(13) Uani 0.406(4) 1 d PD A 2
S1B S 0.6781(3) 0.32826(19) 0.8500(2) 0.0542(7) Uani 0.594(4) 1 d PD A 2

loop_
_atom_site_aniso_label
_atom_site_aniso_U_11
_atom_site_aniso_U_22
_atom_site_aniso_U_33
_atom_site_aniso_U_23
_atom_site_aniso_U_13
_atom_site_aniso_U_12
C1 0.040(2) 0.065(3) 0.040(2) 0.0208(19) 0.0163(17) 0.0147(19)
C2 0.046(2) 0.088(4) 0.063(3) 0.043(3) 0.027(2) 0.021(3)
C3 0.038(2) 0.071(3) 0.091(4) 0.054(3) 0.028(2) 0.012(2)
C4 0.0296(17) 0.042(2) 0.076(3) 0.028(2) 0.0082(19) -0.0001(15)
C5 0.0267(14) 0.0309(15) 0.0448(19) 0.0174(14) 0.0038(13) 0.0054(12)
C6 0.0265(14) 0.0233(13) 0.0410(18) 0.0073(12) -0.0011(13) 0.0027(11)
C7 0.0249(13) 0.0241(13) 0.0315(15) 0.0043(11) 0.0026(11) 0.0039(11)
C8 0.0360(17) 0.0332(16) 0.0308(16) 0.0040(13) 0.0047(13) 0.0047(13)
C9 0.048(2) 0.0417(19) 0.0320(17) 0.0021(15) 0.0003(16) 0.0159(17)
C10 0.055(2) 0.0357(19) 0.041(2) -0.0075(16) -0.0137(18) 0.0102(17)
C11 0.0357(18) 0.0273(16) 0.056(2) 0.0032(15) -0.0079(17) 0.0012(13)
C12 0.051(2) 0.049(2) 0.059(3) -0.019(2) -0.005(2) 0.014(2)
C13 0.089(4) 0.069(4) 0.084(4) -0.042(3) -0.028(4) 0.034(3)
C14 0.121(6) 0.115(6) 0.077(4) -0.059(4) -0.051(4) 0.060(5)
C15 0.078(4) 0.102(5) 0.045(3) -0.026(3) -0.025(3) 0.045(4)
C16 0.041(2) 0.067(3) 0.0355(19) -0.0083(19) -0.0056(16) 0.020(2)
C17 0.046(2) 0.066(3) 0.039(2) 0.0068(19) 0.0016(17) 0.019(2)
C18 0.065(3) 0.092(4) 0.050(3) 0.016(3) 0.003(2) 0.040(3)
C19 0.105(6) 0.154(8) 0.051(3) 0.006(4) -0.019(3) 0.082(6)
C20 0.124(7) 0.158(8) 0.052(3) -0.027(4) -0.044(4) 0.084(6)
C21 0.0205(12) 0.0229(13) 0.0328(15) 0.0013(11) 0.0033(11) -0.0007(10)
C22 0.0217(12) 0.0238(13) 0.0332(15) 0.0030(11) 0.0012(11) 0.0051(10)
C23 0.0213(13) 0.0286(14) 0.0388(17) 0.0034(13) 0.0026(12) 0.0038(11)
C24 0.0222(13) 0.0247(13) 0.0354(16) 0.0026(12) 0.0049(12) 0.0003(10)
C25 0.0250(14) 0.0241(14) 0.0401(17) 0.0030(12) 0.0030(12) 0.0049(11)
C26 0.0190(12) 0.0262(14) 0.0399(17) 0.0019(12) 0.0033(12) 0.0029(10)
C27 0.0246(14) 0.0306(15) 0.0443(19) 0.0079(14) 0.0037(13) 0.0077(12)
C28 0.0279(15) 0.0313(16) 0.054(2) 0.0091(15) 0.0092(15) -0.0010(13)
C29 0.0224(14) 0.0317(16) 0.057(2) 0.0119(15) 0.0053(14) 0.0069(12)
Au1 0.02396(6) 0.02784(6) 0.02809(6) 0.00371(4) 0.00433(4) 0.00194(4)
F1 0.0623(17) 0.0263(11) 0.104(3) -0.0071(13) -0.0278(17) 0.0141(11)
F2 0.093(2) 0.091(2) 0.0500(16) 0.0292(16) 0.0123(16) 0.059(2)
F3 0.0344(13) 0.0563(16) 0.144(3) 0.0497(19) 0.0323(17) 0.0244(12)
F4 0.141(4) 0.081(3) 0.084(3) -0.011(2) 0.019(3) -0.076(3)
F5 0.078(2) 0.067(2) 0.130(3) 0.042(2) 0.071(2) 0.0218(17)
F6 0.0451(17) 0.105(3) 0.200(5) 0.118(3) 0.018(2) 0.0124(18)
F7 0.0301(12) 0.0467(14) 0.137(3) 0.0420(17) 0.0170(15) 0.0174(11)
F8 0.0255(10) 0.0604(16) 0.0588(16) 0.0012(13) -0.0073(10) 0.0060(10)
F9 0.0278(10) 0.0688(17) 0.0579(16) 0.0096(13) 0.0141(10) 0.0147(11)
N1 0.0285(13) 0.0400(16) 0.0378(15) 0.0161(13) 0.0102(12) 0.0056(11)
N2 0.0375(16) 0.0433(17) 0.0382(17) -0.0058(14) -0.0003(13) 0.0076(13)
F10A 0.063(6) 0.101(7) 0.128(9) 0.053(7) 0.045(6) 0.015(5)
F11A 0.050(6) 0.130(13) 0.136(14) 0.017(10) -0.032(7) -0.003(6)
F12A 0.077(7) 0.093(9) 0.112(10) 0.006(7) 0.040(7) 0.043(6)
C30A 0.043(6) 0.070(9) 0.079(10) 0.007(7) -0.002(6) 0.015(6)
O1A 0.068(3) 0.072(3) 0.067(3) -0.005(3) 0.023(3) 0.003(3)
O2A 0.068(3) 0.072(3) 0.067(3) -0.005(3) 0.023(3) 0.003(3)
O3A 0.068(3) 0.072(3) 0.067(3) -0.005(3) 0.023(3) 0.003(3)
S1A 0.0490(16) 0.060(2) 0.0313(14) -0.0029(12) 0.0129(12) -0.0117(14)
F10B 0.085(4) 0.068(3) 0.056(3) 0.022(3) 0.012(3) 0.020(3)
F11B 0.049(3) 0.075(5) 0.095(5) -0.007(4) -0.021(4) 0.016(3)
F12B 0.069(4) 0.072(4) 0.071(4) 0.006(3) 0.016(3) 0.039(3)
C30B 0.043(4) 0.042(4) 0.049(4) 0.003(3) 0.003(3) 0.015(3)
O1B 0.048(2) 0.074(3) 0.084(3) 0.023(3) 0.000(2) 0.005(2)
O2B 0.048(2) 0.074(3) 0.084(3) 0.023(3) 0.000(2) 0.005(2)
O3B 0.048(2) 0.074(3) 0.084(3) 0.023(3) 0.000(2) 0.005(2)
S1B 0.0421(11) 0.0382(10) 0.0777(19) -0.0060(11) -0.0046(12) 0.0138(8)

loop_
_atom_type_symbol
_atom_type_description
_atom_type_scat_dispersion_real
_atom_type_scat_dispersion_imag
_atom_type_scat_source
C C 0.0033 0.0016 'International Tables Vol C Tables 4.2.6.8 and 6.1.1.4'
H H 0.0000 0.0000 'International Tables Vol C Tables 4.2.6.8 and 6.1.1.4'
Au Au -2.0133 8.8022 'International Tables Vol C Tables 4.2.6.8 and 6.1.1.4'
F F 0.0171 0.0103 'International Tables Vol C Tables 4.2.6.8 and 6.1.1.4'
N N 0.0061 0.0033 'International Tables Vol C Tables 4.2.6.8 and 6.1.1.4'
O O 0.0106 0.0060 'International Tables Vol C Tables 4.2.6.8 and 6.1.1.4'
S S 0.1246 0.1234 'International Tables Vol C Tables 4.2.6.8 and 6.1.1.4'

loop_
_geom_angle_atom_site_label_1
_geom_angle_atom_site_label_2
_geom_angle_atom_site_label_3
_geom_angle
N1 C1 C2 121.4(5)
N1 C1 H1 119.3
C2 C1 H1 119.3
C3 C2 C1 118.8(5)
C3 C2 H2 120.6
C1 C2 H2 120.6
C2 C3 C4 120.4(4)
C2 C3 H3 119.8
C4 C3 H3 119.8
C3 C4 C5 119.1(5)
C3 C4 H4 120.4
C5 C4 H4 120.4
N1 C5 C4 119.9(4)
N1 C5 C6 115.0(3)
C4 C5 C6 125.0(4)
C11 C6 C7 119.2(4)
C11 C6 C5 124.1(3)
C7 C6 C5 116.7(3)
C8 C7 C6 119.9(3)
C8 C7 Au1 127.4(2)
C6 C7 Au1 112.7(3)
C7 C8 C9 120.1(4)
C7 C8 H8 119.9
C9 C8 H8 119.9
C10 C9 C8 120.3(4)
C10 C9 H9 119.8
C8 C9 H9 119.8
C9 C10 C11 120.1(4)
C9 C10 H10 119.9
C11 C10 H10 119.9
C10 C11 C6 120.4(4)
C10 C11 H11 119.8
C6 C11 H11 119.8
N2 C12 C13 123.4(5)
N2 C12 H12 118.3
C13 C12 H12 118.3
C14 C13 C12 119.5(6)
C14 C13 H13 120.3
C12 C13 H13 120.3
C13 C14 C15 119.9(5)
C13 C14 H14 120.0
C15 C14 H14 120.0
C20 C15 C14 122.3(6)
C20 C15 C16 119.8(6)
C14 C15 C16 117.8(6)
N2 C16 C17 120.8(4)
N2 C16 C15 121.0(5)
C17 C16 C15 118.2(5)
C18 C17 C16 120.1(5)
C18 C17 H17 120.0
C16 C17 H17 120.0
C17 C18 C19 120.6(6)
C17 C18 H18 119.7
C19 C18 H18 119.7
C20 C19 C18 120.5(6)
C20 C19 H19 119.7
C18 C19 H19 119.7
C19 C20 C15 120.8(6)
C19 C20 H20 119.6
C15 C20 H20 119.6
C22 C21 C26 116.9(3)
C22 C21 Au1 123.4(2)
C26 C21 Au1 119.6(2)
C23 C22 C21 121.5(3)
C23 C22 C27 117.4(3)
C21 C22 C27 121.1(3)
C24 C23 C22 120.0(3)
C24 C23 H23 120.0
C22 C23 H23 120.0
C25 C24 C23 120.0(3)
C25 C24 C28 119.8(3)
C23 C24 C28 120.2(3)
C24 C25 C26 120.0(3)
C24 C25 H25 120.0
C26 C25 H25 120.0
C25 C26 C21 121.5(3)
C25 C26 C29 116.2(3)
C21 C26 C29 122.2(3)
F1 C27 F3 107.1(3)
F1 C27 F2 105.6(4)
F3 C27 F2 105.7(3)
F1 C27 C22 112.6(3)
F3 C27 C22 112.8(3)
F2 C27 C22 112.4(3)
F6 C28 F4 106.7(5)
F6 C28 F5 106.7(4)
F4 C28 F5 104.2(4)
F6 C28 C24 113.9(3)
F4 C28 C24 111.8(4)
F5 C28 C24 112.8(3)
F7 C29 F8 106.5(3)
F7 C29 F9 106.1(3)
F8 C29 F9 105.2(3)
F7 C29 C26 112.5(3)
F8 C29 C26 112.0(3)
F9 C29 C26 113.9(3)
C7 Au1 C21 92.46(13)
C7 Au1 N1 81.62(13)
C21 Au1 N1 169.86(12)
C7 Au1 N2 176.72(13)
C21 Au1 N2 89.81(14)
N1 Au1 N2 96.47(14)
C1 N1 C5 120.3(3)
C1 N1 Au1 125.5(3)
C5 N1 Au1 113.5(2)
C12 N2 C16 118.3(4)
C12 N2 Au1 118.9(3)
C16 N2 Au1 122.7(3)
F12A C30A F11A 107.8(7)
F12A C30A F10A 104.7(7)
F11A C30A F10A 108.2(8)
F12A C30A S1A 112.2(6)
F11A C30A S1A 112.4(6)
F10A C30A S1A 111.2(5)
O3A S1A O2A 112.0(6)
O3A S1A O1A 125.5(5)
O2A S1A O1A 110.7(7)
O3A S1A C30A 100.9(4)
O2A S1A C30A 102.1(5)
O1A S1A C30A 101.7(4)
F12B C30B F11B 108.2(6)
F12B C30B F10B 105.0(6)
F11B C30B F10B 106.9(6)
F12B C30B S1B 112.2(5)
F11B C30B S1B 112.4(5)
F10B C30B S1B 111.7(5)
O2B S1B O3B 108.9(5)
O2B S1B O1B 111.8(6)
O3B S1B O1B 126.8(5)
O2B S1B C30B 104.2(4)
O3B S1B C30B 98.8(4)
O1B S1B C30B 102.8(4)

loop_
_geom_bond_atom_site_label_1
_geom_bond_atom_site_label_2
_geom_bond_distance
C1 N1 1.352(5)
C1 C2 1.377(6)
C1 H1 0.9300
C2 C3 1.370(9)
C2 H2 0.9300
C3 C4 1.382(8)
C3 H3 0.9300
C4 C5 1.395(5)
C4 H4 0.9300
C5 N1 1.354(5)
C5 C6 1.467(5)
C6 C11 1.398(5)
C6 C7 1.404(4)
C7 C8 1.385(5)
C7 Au1 2.017(3)
C8 C9 1.389(5)
C8 H8 0.9300
C9 C10 1.380(7)
C9 H9 0.9300
C10 C11 1.382(7)
C10 H10 0.9300
C11 H11 0.9300
C12 N2 1.318(6)
C12 C13 1.398(7)
C12 H12 0.9300
C13 C14 1.348(11)
C13 H13 0.9300
C14 C15 1.409(10)
C14 H14 0.9300
C15 C20 1.404(9)
C15 C16 1.416(6)
C16 N2 1.382(6)
C16 C17 1.400(7)
C17 C18 1.371(7)
C17 H17 0.9300
C18 C19 1.405(9)
C18 H18 0.9300
C19 C20 1.326(12)
C19 H19 0.9300
C20 H20 0.9300
C21 C22 1.402(4)
C21 C26 1.404(5)
C21 Au1 2.021(3)
C22 C23 1.386(5)
C22 C27 1.506(4)
C23 C24 1.383(5)
C23 H23 0.9300
C24 C25 1.379(4)
C24 C28 1.494(5)
C25 C26 1.387(5)
C25 H25 0.9300
C26 C29 1.511(5)
C27 F1 1.311(4)
C27 F3 1.316(4)
C27 F2 1.324(5)
C28 F6 1.287(5)
C28 F4 1.295(5)
C28 F5 1.311(5)
C29 F7 1.325(4)
C29 F8 1.333(5)
C29 F9 1.339(5)
Au1 N1 2.075(3)
Au1 N2 2.171(3)
F10A C30A 1.321(6)
F11A C30A 1.314(6)
F12A C30A 1.312(6)
C30A S1A 1.808(7)
O1A S1A 1.446(6)
O2A S1A 1.432(5)
O3A S1A 1.418(5)
F10B C30B 1.323(7)
F11B C30B 1.317(6)
F12B C30B 1.309(6)
C30B S1B 1.803(7)
O1B S1B 1.442(6)
O2B S1B 1.423(6)
O3B S1B 1.440(6)
